data_2222277
loop_
_publ_author_name
'Aridoss, G.'
'Gayathri, D.'
'Velmurugan, D.'
'Kim, M. S.'
'Jeong, Yeon Tae'

_publ_section_title
;Ethyl
 1-(2-bromopropanoyl)-4-hydroxy-2,6-diphenyl-1,2,5,6-tetrahydropyridine-3-carboxylate
;
_journal_coeditor_code CI2830
_journal_issue 7
_journal_name_full 'Acta Crystallographica Section E'
_journal_page_first o1708
_journal_page_last o1709
_journal_paper_doi 10.1107/S1600536809023836
_journal_volume 65
_journal_year 2009
_chemical_formula_iupac 'C23 H24 Br N O4'
_chemical_formula_moiety 'C23 H24 Br N O4'
_chemical_formula_sum 'C23 H24 Br N O4'
_chemical_formula_weight 458.34
_chemical_name_systematic
;Ethyl
 1-(2-bromopropanoyl)-4-hydroxy-2,6-diphenyl-1,2,5,6-tetrahydropyridine-3-
carboxylate
;
_space_group_IT_number 2
_symmetry_cell_setting triclinic
_symmetry_space_group_name_Hall '-P 1'
_symmetry_space_group_name_H-M 'P -1'
_atom_sites_solution_hydrogens geom
_atom_sites_solution_primary direct
_atom_sites_solution_secondary difmap
_audit_creation_method SHELXL-97
_cell_angle_alpha 65.457(2)
_cell_angle_beta 89.556(3)
_cell_angle_gamma 80.597(3)
_cell_formula_units_Z 4
_cell_length_a 10.3970(4)
_cell_length_b 14.4874(6)
_cell_length_c 15.8580(7)
_cell_measurement_reflns_used 5388
_cell_measurement_temperature 293(2)
_cell_measurement_theta_max 25.0
_cell_measurement_theta_min 1.41
_cell_volume 2138.80(16)
_computing_cell_refinement 'SAINT (Bruker, 2004)'
_computing_data_collection 'APEX2 (Bruker, 2004)'
_computing_data_reduction 'SAINT (Bruker, 2004)'
_computing_molecular_graphics 'PLATON (Spek, 2009)'
_computing_publication_material 'SHELXL97 (Sheldrick, 2008'
_computing_structure_refinement 'SHELXL97 (Sheldrick, 2008)'
_computing_structure_solution 'SIR92 (Altomare <i>et al.</i>,  1993)'
_diffrn_ambient_temperature 293(2)
_diffrn_measured_fraction_theta_full 0.996
_diffrn_measured_fraction_theta_max 0.996
_diffrn_measurement_device_type 'Bruker Kappa APEXII area-detector'
_diffrn_measurement_method '\w and \f'
_diffrn_radiation_monochromator graphite
_diffrn_radiation_source 'fine-focus sealed tube'
_diffrn_radiation_type MoK\a
_diffrn_radiation_wavelength 0.71073
_diffrn_reflns_av_R_equivalents 0.0411
_diffrn_reflns_av_sigmaI/netI 0.0372
_diffrn_reflns_limit_h_max 12
_diffrn_reflns_limit_h_min -12
_diffrn_reflns_limit_k_max 17
_diffrn_reflns_limit_k_min -17
_diffrn_reflns_limit_l_max 18
_diffrn_reflns_limit_l_min -18
_diffrn_reflns_number 39210
_diffrn_reflns_theta_full 25.00
_diffrn_reflns_theta_max 25.00
_diffrn_reflns_theta_min 1.41
_diffrn_standards_number 0
_exptl_absorpt_coefficient_mu 1.950
_exptl_absorpt_correction_T_max 0.7491
_exptl_absorpt_correction_T_min 0.5995
_exptl_absorpt_correction_type multi-scan
_exptl_absorpt_process_details '(SADABS; Bruker, 1999)'
_exptl_crystal_colour colourless
_exptl_crystal_density_diffrn 1.423
_exptl_crystal_density_method 'not measured'
_exptl_crystal_description Prism
_exptl_crystal_F_000 944
_exptl_crystal_size_max 0.30
_exptl_crystal_size_mid 0.16
_exptl_crystal_size_min 0.16
_refine_diff_density_max 0.671
_refine_diff_density_min -0.442
_refine_ls_extinction_method none
_refine_ls_goodness_of_fit_ref 1.037
_refine_ls_hydrogen_treatment constr
_refine_ls_matrix_type full
_refine_ls_number_parameters 545
_refine_ls_number_reflns 7523
_refine_ls_number_restraints 28
_refine_ls_restrained_S_all 1.050
_refine_ls_R_factor_all 0.0781
_refine_ls_R_factor_gt 0.0437
_refine_ls_shift/su_max 0.001
_refine_ls_shift/su_mean 0.000
_refine_ls_structure_factor_coef Fsqd
_refine_ls_weighting_details 'calc w=1/[\s^2^(Fo^2^)+(0.0745P)^2^+0.8765P] where P=(Fo^2^+2Fc^2^)/3'
_refine_ls_weighting_scheme calc
_refine_ls_wR_factor_gt 0.1124
_refine_ls_wR_factor_ref 0.1376
_reflns_number_gt 5075
_reflns_number_total 7523
_reflns_threshold_expression I>2\s(I)
_cod_data_source_file ci2830.cif
_cod_data_source_block I
_cod_depositor_comments
;
The following automatic conversions were performed:
'_symmetry_cell_setting' value 'Triclinic' changed to 'triclinic'
according to '/home/saulius/struct/CIF-dictionaries/cif_core.dic'
dictionary named 'cif_core.dic' version 2.4.1 from 2010-06-29.

Automatic conversion script
Id: cif_fix_enum 1527 2010-12-29 10:47:43Z saulius 

The following automatic conversions were performed:

'_symmetry_cell_setting' value 'Triclinic' changed to 'triclinic'
according to /home/saulius/struct/CIF-dictionaries/cif_core.dic
dictionary named 'cif_core.dic' version 2.4.1 from 2010-06-29.

Automatic conversion script
Id: cif_fix_values 1715 2011-07-08 13:25:40Z adriana 
;
_cod_original_cell_volume 2138.80(15)
_cod_database_code 2222277
_cod_database_fobs_code 2222277

loop_
_symmetry_equiv_pos_as_xyz
'x, y, z'
'-x, -y, -z'

loop_
_atom_site_type_symbol
_atom_site_label
_atom_site_fract_x
_atom_site_fract_y
_atom_site_fract_z
_atom_site_U_iso_or_equiv
_atom_site_adp_type
_atom_site_calc_flag
_atom_site_refinement_flags
_atom_site_occupancy
_atom_site_disorder_assembly
_atom_site_disorder_group
Br Br1 0.72815(4) 0.34497(3) 0.35318(3) 0.06691(16) Uani d . 1 . .
O O1 0.4992(3) 0.6538(3) 0.4898(2) 0.0827(9) Uani d . 1 . .
H H1O 0.4404 0.7031 0.4635 0.124 Uiso calc R 1 . .
O O2 0.7187(3) 0.5800(2) 0.18232(17) 0.0648(7) Uani d . 1 . .
O O3 0.3824(3) 0.8162(3) 0.3556(3) 0.0932(11) Uani d . 1 . .
O O4 0.4572(2) 0.8545(2) 0.2153(3) 0.0735(9) Uani d . 1 A .
N N1 0.7565(2) 0.60133(19) 0.31187(18) 0.0376(6) Uani d . 1 . .
C C1 0.6728(3) 0.7045(2) 0.2704(2) 0.0410(8) Uani d . 1 . .
H H1 0.6197 0.7058 0.2190 0.049 Uiso calc R 1 . .
C C2 0.5780(3) 0.7178(3) 0.3388(3) 0.0471(9) Uani d . 1 . .
C C3 0.5863(4) 0.6480(3) 0.4287(3) 0.0551(10) Uani d . 1 . .
C C4 0.6874(4) 0.5545(3) 0.4684(3) 0.0537(9) Uani d . 1 . .
H H4A 0.6504 0.4954 0.4730 0.064 Uiso calc R 1 . .
H H4B 0.7159 0.5431 0.5306 0.064 Uiso calc R 1 . .
C C5 0.8039(3) 0.5633(3) 0.4097(2) 0.0413(8) Uani d . 1 . .
H H5 0.8540 0.4936 0.4283 0.050 Uiso calc R 1 . .
C C6 0.8963(3) 0.6295(2) 0.4207(2) 0.0380(7) Uani d . 1 . .
C C7 0.8771(4) 0.6770(3) 0.4803(2) 0.0495(9) Uani d . 1 . .
H H7 0.8057 0.6688 0.5168 0.059 Uiso calc R 1 . .
C C8 0.9650(4) 0.7371(3) 0.4855(3) 0.0637(11) Uani d . 1 . .
H H8 0.9521 0.7689 0.5259 0.076 Uiso calc R 1 . .
C C9 1.0698(4) 0.7505(3) 0.4326(3) 0.0657(11) Uani d . 1 . .
H H9 1.1269 0.7923 0.4357 0.079 Uiso calc R 1 . .
C C10 1.0901(4) 0.7022(3) 0.3753(3) 0.0620(10) Uani d . 1 . .
H H10 1.1624 0.7101 0.3397 0.074 Uiso calc R 1 . .
C C11 1.0047(3) 0.6414(3) 0.3693(3) 0.0500(9) Uani d . 1 . .
H H11 1.0205 0.6082 0.3302 0.060 Uiso calc R 1 . .
C C12 0.7539(3) 0.7893(2) 0.2271(2) 0.0436(8) Uani d . 1 . .
C C13 0.7646(3) 0.8605(3) 0.2614(3) 0.0545(9) Uani d . 1 . .
H H13 0.7215 0.8575 0.3138 0.065 Uiso calc R 1 . .
C C14 0.8385(4) 0.9366(3) 0.2192(4) 0.0774(13) Uani d . 1 . .
H H14 0.8435 0.9848 0.2430 0.093 Uiso calc R 1 . .
C C15 0.9037(5) 0.9417(4) 0.1433(4) 0.0887(16) Uani d . 1 . .
H H15 0.9536 0.9929 0.1153 0.106 Uiso calc R 1 . .
C C16 0.8953(5) 0.8708(4) 0.1086(3) 0.0835(15) Uani d . 1 . .
H H16 0.9405 0.8733 0.0571 0.100 Uiso calc R 1 . .
C C17 0.8201(4) 0.7953(3) 0.1493(3) 0.0640(11) Uani d . 1 . .
H H17 0.8139 0.7482 0.1244 0.077 Uiso calc R 1 . .
C C18 0.4657(4) 0.7992(3) 0.3062(4) 0.0636(11) Uani d . 1 . .
C C19 0.3441(5) 0.9369(5) 0.1788(5) 0.118(2) Uani d D 1 . .
H H19A 0.3326 0.9762 0.2160 0.141 Uiso calc PR 0.715(12) A 1
H H19B 0.2654 0.9089 0.1790 0.141 Uiso calc PR 0.715(12) A 1
H H19C 0.3742 1.0012 0.1472 0.141 Uiso d PR 0.285(12) A 2
H H19D 0.2962 0.9402 0.2298 0.141 Uiso d PR 0.285(12) A 2
C C20 0.3715(10) 1.0026(7) 0.0831(6) 0.129(4) Uani d PDU 0.715(12) A 1
H H20A 0.2999 1.0589 0.0555 0.194 Uiso calc PR 0.715(12) A 1
H H20B 0.3823 0.9626 0.0473 0.194 Uiso calc PR 0.715(12) A 1
H H20C 0.4500 1.0290 0.0841 0.194 Uiso calc PR 0.715(12) A 1
C C20' 0.261(2) 0.924(2) 0.1100(16) 0.136(11) Uani d PDU 0.285(12) A 2
H H20D 0.1882 0.9797 0.0870 0.204 Uiso calc PR 0.285(12) A 2
H H20E 0.2296 0.8597 0.1393 0.204 Uiso calc PR 0.285(12) A 2
H H20F 0.3117 0.9232 0.0593 0.204 Uiso calc PR 0.285(12) A 2
C C21 0.7694(3) 0.5460(3) 0.2606(2) 0.0429(8) Uani d . 1 . .
C C22 0.8512(3) 0.4390(3) 0.3009(3) 0.0474(8) Uani d . 1 . .
H H22 0.9132 0.4323 0.3502 0.057 Uiso calc R 1 . .
C C23 0.9235(4) 0.4149(3) 0.2283(3) 0.0686(12) Uani d . 1 . .
H H23A 0.9844 0.4612 0.2030 0.103 Uiso calc R 1 . .
H H23B 0.8625 0.4228 0.1796 0.103 Uiso calc R 1 . .
H H23C 0.9701 0.3452 0.2559 0.103 Uiso calc R 1 . .
Br Br2 0.16044(4) 0.65873(3) 0.14248(3) 0.07332(17) Uani d . 1 . .
O O5 0.0762(3) 0.3339(3) 0.0151(2) 0.0923(10) Uani d . 1 . .
H H5O 0.0614 0.2749 0.0371 0.139 Uiso calc R 1 . .
O O6 0.2515(3) 0.4273(2) 0.31396(18) 0.0669(8) Uani d . 1 . .
O O7 0.0454(3) 0.1660(3) 0.1541(3) 0.0980(11) Uani d . 1 . .
O O8 0.1301(3) 0.1399(2) 0.2932(2) 0.0769(9) Uani d . 1 B .
N N2 0.3001(3) 0.40012(19) 0.18645(18) 0.0390(6) Uani d . 1 . .
C C24 0.2625(3) 0.2972(2) 0.2320(2) 0.0413(8) Uani d . 1 . .
H H24 0.2060 0.2995 0.2811 0.050 Uiso calc R 1 . .
C C25 0.1797(3) 0.2780(3) 0.1653(3) 0.0492(9) Uani d . 1 . .
C C26 0.1563(3) 0.3448(3) 0.0751(3) 0.0600(11) Uani d . 1 . .
C C27 0.2110(4) 0.4402(3) 0.0324(3) 0.0575(10) Uani d . 1 . .
H H27A 0.1458 0.4982 0.0285 0.069 Uiso calc R 1 . .
H H27B 0.2332 0.4514 -0.0303 0.069 Uiso calc R 1 . .
C C28 0.3323(3) 0.4348(3) 0.0883(2) 0.0435(8) Uani d . 1 . .
H H28 0.3504 0.5050 0.0671 0.052 Uiso calc R 1 . .
C C29 0.4543(3) 0.3678(3) 0.0788(2) 0.0425(8) Uani d . 1 . .
C C30 0.4573(4) 0.3175(3) 0.0215(3) 0.0553(9) Uani d . 1 . .
H H30 0.3833 0.3265 -0.0156 0.066 Uiso calc R 1 . .
C C31 0.5702(5) 0.2537(3) 0.0191(3) 0.0697(12) Uani d . 1 . .
H H31 0.5712 0.2196 -0.0193 0.084 Uiso calc R 1 . .
C C32 0.6798(4) 0.2401(3) 0.0718(3) 0.0730(13) Uani d . 1 . .
H H32 0.7547 0.1957 0.0708 0.088 Uiso calc R 1 . .
C C33 0.6788(4) 0.2924(3) 0.1266(3) 0.0662(11) Uani d . 1 . .
H H33 0.7542 0.2850 0.1618 0.079 Uiso calc R 1 . .
C C34 0.5674(3) 0.3556(3) 0.1299(3) 0.0541(9) Uani d . 1 . .
H H34 0.5681 0.3908 0.1672 0.065 Uiso calc R 1 . .
C C35 0.3786(3) 0.2134(3) 0.2800(2) 0.0465(8) Uani d . 1 . .
C C36 0.4310(4) 0.1441(3) 0.2455(3) 0.0595(10) Uani d . 1 . .
H H36 0.3953 0.1492 0.1898 0.071 Uiso calc R 1 . .
C C37 0.5348(5) 0.0677(3) 0.2912(4) 0.0865(15) Uani d . 1 . .
H H37 0.5689 0.0213 0.2668 0.104 Uiso calc R 1 . .
C C38 0.5885(5) 0.0596(4) 0.3730(5) 0.104(2) Uani d . 1 . .
H H38 0.6590 0.0076 0.4044 0.125 Uiso calc R 1 . .
C C39 0.5380(5) 0.1283(4) 0.4084(4) 0.0985(17) Uani d . 1 . .
H H39 0.5745 0.1230 0.4640 0.118 Uiso calc R 1 . .
C C40 0.4342(4) 0.2048(3) 0.3626(3) 0.0702(12) Uani d . 1 . .
H H40 0.4007 0.2513 0.3871 0.084 Uiso calc R 1 . .
C C41 0.1131(4) 0.1907(3) 0.2014(4) 0.0667(12) Uani d . 1 . .
C C42 0.0768(6) 0.0452(4) 0.3394(5) 0.1050(19) Uani d D 1 . .
H H42A 0.1356 -0.0032 0.3919 0.126 Uiso calc PR 0.529(11) B 1
H H42B 0.0697 0.0140 0.2965 0.126 Uiso calc PR 0.529(11) B 1
H H42C 0.0936 0.0026 0.3063 0.126 Uiso d PR 0.471(11) B 2
H H42D -0.0156 0.0599 0.3445 0.126 Uiso d PR 0.471(11) B 2
C C43 -0.0526(9) 0.0668(8) 0.3720(9) 0.111(4) Uani d PDU 0.529(11) B 1
H H43A -0.1157 0.1007 0.3198 0.166 Uiso calc PR 0.529(11) B 1
H H43B -0.0495 0.1106 0.4034 0.166 Uiso calc PR 0.529(11) B 1
H H43C -0.0772 0.0033 0.4140 0.166 Uiso calc PR 0.529(11) B 1
C C43' 0.1487(14) -0.0052(9) 0.4351(8) 0.120(5) Uani d PDU 0.471(11) B 2
H H43D 0.1197 -0.0689 0.4713 0.180 Uiso calc PR 0.471(11) B 2
H H43E 0.1310 0.0400 0.4656 0.180 Uiso calc PR 0.471(11) B 2
H H43F 0.2410 -0.0186 0.4287 0.180 Uiso calc PR 0.471(11) B 2
C C44 0.2887(3) 0.4577(3) 0.2355(2) 0.0455(8) Uani d . 1 . .
C C45 0.3253(3) 0.5647(3) 0.1922(3) 0.0491(9) Uani d . 1 . .
H H45 0.3835 0.5701 0.1421 0.059 Uiso calc R 1 . .
C C46 0.3890(4) 0.5887(3) 0.2638(3) 0.0685(12) Uani d . 1 . .
H H46A 0.4704 0.5422 0.2879 0.103 Uiso calc R 1 . .
H H46B 0.3324 0.5810 0.3135 0.103 Uiso calc R 1 . .
H H46C 0.4047 0.6583 0.2356 0.103 Uiso calc R 1 . .

loop_
_atom_site_aniso_label
_atom_site_aniso_U_11
_atom_site_aniso_U_22
_atom_site_aniso_U_33
_atom_site_aniso_U_12
_atom_site_aniso_U_13
_atom_site_aniso_U_23
Br1 0.0709(3) 0.0655(3) 0.0582(3) -0.0183(2) 0.0042(2) -0.0177(2)
O1 0.068(2) 0.121(3) 0.088(2) -0.0393(17) 0.0458(17) -0.064(2)
O2 0.0806(18) 0.0687(17) 0.0456(16) 0.0123(14) -0.0223(14) -0.0332(14)
O3 0.0491(16) 0.111(3) 0.149(3) -0.0072(16) 0.0303(19) -0.086(3)
O4 0.0504(16) 0.0612(18) 0.104(3) 0.0143(13) -0.0166(16) -0.0380(18)
N1 0.0404(14) 0.0404(15) 0.0337(15) -0.0042(11) -0.0028(11) -0.0182(12)
C1 0.0370(17) 0.0418(18) 0.046(2) -0.0028(14) -0.0027(15) -0.0213(16)
C2 0.0354(18) 0.053(2) 0.065(3) -0.0104(16) 0.0047(16) -0.035(2)
C3 0.049(2) 0.076(3) 0.064(3) -0.033(2) 0.0231(19) -0.045(2)
C4 0.061(2) 0.064(2) 0.044(2) -0.030(2) 0.0132(17) -0.0229(19)
C5 0.053(2) 0.0428(18) 0.0294(17) -0.0081(15) -0.0015(14) -0.0166(15)
C6 0.0404(18) 0.0398(18) 0.0307(17) -0.0057(14) -0.0036(14) -0.0123(14)
C7 0.059(2) 0.055(2) 0.038(2) -0.0136(17) 0.0025(16) -0.0230(17)
C8 0.083(3) 0.063(3) 0.055(3) -0.015(2) -0.011(2) -0.034(2)
C9 0.060(3) 0.063(3) 0.071(3) -0.024(2) -0.014(2) -0.020(2)
C10 0.046(2) 0.066(3) 0.067(3) -0.0143(19) 0.0022(19) -0.020(2)
C11 0.046(2) 0.056(2) 0.049(2) -0.0073(17) 0.0026(17) -0.0245(18)
C12 0.0350(17) 0.0401(18) 0.045(2) 0.0019(14) -0.0021(15) -0.0109(16)
C13 0.046(2) 0.045(2) 0.072(3) -0.0071(16) -0.0014(18) -0.024(2)
C14 0.069(3) 0.053(3) 0.106(4) -0.016(2) -0.001(3) -0.028(3)
C15 0.072(3) 0.059(3) 0.105(4) -0.019(2) 0.011(3) -0.002(3)
C16 0.079(3) 0.073(3) 0.068(3) -0.009(3) 0.027(2) -0.002(3)
C17 0.067(3) 0.058(2) 0.055(3) -0.005(2) 0.007(2) -0.014(2)
C18 0.042(2) 0.065(3) 0.102(4) -0.0127(19) 0.004(2) -0.052(3)
C19 0.079(4) 0.093(4) 0.176(7) 0.033(3) -0.037(4) -0.069(5)
C20 0.141(7) 0.106(6) 0.108(7) 0.044(5) -0.038(5) -0.035(5)
C20' 0.127(13) 0.137(13) 0.139(13) -0.004(9) -0.002(9) -0.058(9)
C21 0.0409(18) 0.051(2) 0.041(2) -0.0022(15) -0.0047(15) -0.0254(17)
C22 0.0458(19) 0.050(2) 0.054(2) -0.0019(16) -0.0067(16) -0.0311(18)
C23 0.063(2) 0.066(3) 0.086(3) -0.006(2) 0.018(2) -0.043(2)
Br2 0.0654(3) 0.0715(3) 0.0637(3) -0.0013(2) 0.0025(2) -0.0133(2)
O5 0.0693(19) 0.146(3) 0.086(2) -0.019(2) -0.0188(18) -0.071(2)
O6 0.107(2) 0.0668(17) 0.0462(16) -0.0365(16) 0.0308(15) -0.0355(14)
O7 0.084(2) 0.125(3) 0.130(3) -0.052(2) 0.011(2) -0.086(3)
O8 0.080(2) 0.074(2) 0.091(2) -0.0448(16) 0.0195(17) -0.0374(18)
N2 0.0472(15) 0.0416(15) 0.0321(15) -0.0098(12) 0.0087(12) -0.0187(12)
C24 0.0440(18) 0.0433(18) 0.045(2) -0.0132(15) 0.0107(15) -0.0243(16)
C25 0.0410(19) 0.061(2) 0.059(2) -0.0073(17) 0.0024(17) -0.038(2)
C26 0.042(2) 0.086(3) 0.068(3) 0.000(2) -0.0036(19) -0.053(3)
C27 0.054(2) 0.074(3) 0.039(2) 0.006(2) -0.0034(17) -0.024(2)
C28 0.055(2) 0.0434(19) 0.0313(18) -0.0079(15) 0.0073(15) -0.0148(15)
C29 0.0487(19) 0.048(2) 0.0326(18) -0.0119(15) 0.0126(15) -0.0178(16)
C30 0.061(2) 0.067(2) 0.042(2) -0.0076(19) 0.0085(17) -0.0279(19)
C31 0.086(3) 0.071(3) 0.063(3) -0.013(2) 0.029(2) -0.040(2)
C32 0.064(3) 0.070(3) 0.071(3) 0.000(2) 0.026(2) -0.021(2)
C33 0.049(2) 0.073(3) 0.067(3) -0.008(2) 0.005(2) -0.022(2)
C34 0.052(2) 0.059(2) 0.057(2) -0.0147(18) 0.0058(18) -0.0273(19)
C35 0.0490(19) 0.0395(19) 0.049(2) -0.0156(15) 0.0076(16) -0.0140(17)
C36 0.059(2) 0.048(2) 0.069(3) -0.0082(18) 0.008(2) -0.023(2)
C37 0.073(3) 0.058(3) 0.111(4) 0.004(2) 0.006(3) -0.023(3)
C38 0.071(3) 0.065(3) 0.131(6) 0.008(3) -0.017(3) -0.004(3)
C39 0.091(4) 0.084(4) 0.091(4) -0.007(3) -0.035(3) -0.011(3)
C40 0.077(3) 0.063(3) 0.067(3) -0.009(2) -0.010(2) -0.025(2)
C41 0.048(2) 0.076(3) 0.100(4) -0.017(2) 0.010(2) -0.058(3)
C42 0.108(4) 0.078(3) 0.142(6) -0.052(3) 0.026(4) -0.046(4)
C43 0.116(7) 0.096(7) 0.122(8) -0.039(5) 0.028(6) -0.040(6)
C43' 0.151(9) 0.087(7) 0.123(9) -0.039(6) 0.007(7) -0.038(6)
C44 0.050(2) 0.050(2) 0.044(2) -0.0150(16) 0.0105(16) -0.0256(17)
C45 0.050(2) 0.048(2) 0.059(2) -0.0145(16) 0.0174(17) -0.0295(18)
C46 0.065(3) 0.069(3) 0.087(3) -0.023(2) -0.001(2) -0.043(2)

loop_
_atom_type_symbol
_atom_type_description
_atom_type_scat_dispersion_real
_atom_type_scat_dispersion_imag
_atom_type_scat_source
C C 0.0033 0.0016 'International Tables Vol C Tables 4.2.6.8 and 6.1.1.4'
H H 0.0000 0.0000 'International Tables Vol C Tables 4.2.6.8 and 6.1.1.4'
Br Br -0.2901 2.4595 'International Tables Vol C Tables 4.2.6.8 and 6.1.1.4'
N N 0.0061 0.0033 'International Tables Vol C Tables 4.2.6.8 and 6.1.1.4'
O O 0.0106 0.0060 'International Tables Vol C Tables 4.2.6.8 and 6.1.1.4'

loop_
_geom_angle_atom_site_label_1
_geom_angle_atom_site_label_2
_geom_angle_atom_site_label_3
_geom_angle_site_symmetry_1
_geom_angle_site_symmetry_3
_geom_angle
_geom_angle_publ_flag
C3 O1 H1O . . 109.5 ?
C18 O4 C19 . . 115.5(4) ?
C21 N1 C5 . . 125.7(3) ?
C21 N1 C1 . . 117.2(3) ?
C5 N1 C1 . . 116.6(2) ?
N1 C1 C2 . . 110.5(3) ?
N1 C1 C12 . . 111.4(2) ?
C2 C1 C12 . . 115.7(3) ?
N1 C1 H1 . . 106.2 ?
C2 C1 H1 . . 106.2 ?
C12 C1 H1 . . 106.2 ?
C3 C2 C18 . . 118.1(4) ?
C3 C2 C1 . . 121.9(3) ?
C18 C2 C1 . . 119.5(4) ?
O1 C3 C2 . . 123.5(4) ?
O1 C3 C4 . . 112.7(4) ?
C2 C3 C4 . . 123.7(3) ?
C3 C4 C5 . . 111.7(3) ?
C3 C4 H4A . . 109.3 ?
C5 C4 H4A . . 109.3 ?
C3 C4 H4B . . 109.3 ?
C5 C4 H4B . . 109.3 ?
H4A C4 H4B . . 107.9 ?
N1 C5 C4 . . 108.6(3) ?
N1 C5 C6 . . 110.8(3) ?
C4 C5 C6 . . 114.9(3) ?
N1 C5 H5 . . 107.4 ?
C4 C5 H5 . . 107.4 ?
C6 C5 H5 . . 107.4 ?
C11 C6 C7 . . 118.6(3) ?
C11 C6 C5 . . 118.3(3) ?
C7 C6 C5 . . 123.0(3) ?
C6 C7 C8 . . 119.5(4) ?
C6 C7 H7 . . 120.2 ?
C8 C7 H7 . . 120.2 ?
C9 C8 C7 . . 121.2(4) ?
C9 C8 H8 . . 119.4 ?
C7 C8 H8 . . 119.4 ?
C10 C9 C8 . . 119.3(4) ?
C10 C9 H9 . . 120.4 ?
C8 C9 H9 . . 120.4 ?
C9 C10 C11 . . 120.7(4) ?
C9 C10 H10 . . 119.7 ?
C11 C10 H10 . . 119.7 ?
C6 C11 C10 . . 120.6(4) ?
C6 C11 H11 . . 119.7 ?
C10 C11 H11 . . 119.7 ?
C13 C12 C17 . . 118.1(3) ?
C13 C12 C1 . . 123.0(3) ?
C17 C12 C1 . . 118.8(3) ?
C12 C13 C14 . . 121.0(4) ?
C12 C13 H13 . . 119.5 ?
C14 C13 H13 . . 119.5 ?
C15 C14 C13 . . 120.6(5) ?
C15 C14 H14 . . 119.7 ?
C13 C14 H14 . . 119.7 ?
C14 C15 C16 . . 119.3(4) ?
C14 C15 H15 . . 120.4 ?
C16 C15 H15 . . 120.4 ?
C15 C16 C17 . . 120.6(5) ?
C15 C16 H16 . . 119.7 ?
C17 C16 H16 . . 119.7 ?
C16 C17 C12 . . 120.4(4) ?
C16 C17 H17 . . 119.8 ?
C12 C17 H17 . . 119.8 ?
O3 C18 O4 . . 121.6(4) ?
O3 C18 C2 . . 124.8(5) ?
O4 C18 C2 . . 113.5(4) ?
O4 C19 C20 . . 105.7(6) ?
O4 C19 C20' . . 111.8(10) ?
C20 C19 C20' . . 69.1(12) ?
O4 C19 H19A . . 110.6 ?
C20 C19 H19A . . 110.6 ?
C20' C19 H19A . . 135.7 ?
O4 C19 H19B . . 110.6 ?
C20 C19 H19B . . 110.6 ?
H19A C19 H19B . . 108.7 ?
O4 C19 H19C . . 108.6 ?
C20' C19 H19C . . 107.3 ?
H19A C19 H19C . . 69.9 ?
H19B C19 H19C . . 138.0 ?
O4 C19 H19D . . 108.9 ?
C20 C19 H19D . . 141.1 ?
C20' C19 H19D . . 112.2 ?
H19B C19 H19D . . 72.8 ?
H19C C19 H19D . . 107.8 ?
C19 C20 H20A . . 109.5 ?
H19C C20 H20A . . 98.0 ?
C19 C20 H20B . . 109.5 ?
H19C C20 H20B . . 146.1 ?
H20A C20 H20B . . 109.5 ?
C19 C20 H20C . . 109.5 ?
H19C C20 H20C . . 78.1 ?
H20A C20 H20C . . 109.5 ?
H20B C20 H20C . . 109.5 ?
C19 C20' H20D . . 109.5 ?
C19 C20' H20E . . 109.5 ?
H20D C20' H20E . . 109.5 ?
C19 C20' H20F . . 109.5 ?
H20D C20' H20F . . 109.5 ?
H20E C20' H20F . . 109.5 ?
O2 C21 N1 . . 122.1(3) ?
O2 C21 C22 . . 118.7(3) ?
N1 C21 C22 . . 119.2(3) ?
C23 C22 C21 . . 112.0(3) ?
C23 C22 Br1 . . 109.7(2) ?
C21 C22 Br1 . . 105.6(2) ?
C23 C22 H22 . . 109.8 ?
C21 C22 H22 . . 109.8 ?
Br1 C22 H22 . . 109.8 ?
C22 C23 H23A . . 109.5 ?
C22 C23 H23B . . 109.5 ?
H23A C23 H23B . . 109.5 ?
C22 C23 H23C . . 109.5 ?
H23A C23 H23C . . 109.5 ?
H23B C23 H23C . . 109.5 ?
C26 O5 H5O . . 109.5 ?
C41 O8 C42 . . 119.2(4) ?
C44 N2 C28 . . 125.9(3) ?
C44 N2 C24 . . 116.6(3) ?
C28 N2 C24 . . 117.1(2) ?
N2 C24 C25 . . 110.5(3) ?
N2 C24 C35 . . 112.1(2) ?
C25 C24 C35 . . 115.0(3) ?
N2 C24 H24 . . 106.2 ?
C25 C24 H24 . . 106.2 ?
C35 C24 H24 . . 106.2 ?
C26 C25 C41 . . 119.0(4) ?
C26 C25 C24 . . 122.1(3) ?
C41 C25 C24 . . 118.6(3) ?
O5 C26 C25 . . 123.8(4) ?
O5 C26 C27 . . 112.3(4) ?
C25 C26 C27 . . 123.8(3) ?
C26 C27 C28 . . 111.3(3) ?
C26 C27 H27A . . 109.4 ?
C28 C27 H27A . . 109.4 ?
C26 C27 H27B . . 109.4 ?
C28 C27 H27B . . 109.4 ?
H27A C27 H27B . . 108.0 ?
N2 C28 C29 . . 111.1(3) ?
N2 C28 C27 . . 107.5(3) ?
C29 C28 C27 . . 115.3(3) ?
N2 C28 H28 . . 107.6 ?
C29 C28 H28 . . 107.6 ?
C27 C28 H28 . . 107.6 ?
C34 C29 C30 . . 118.2(3) ?
C34 C29 C28 . . 119.0(3) ?
C30 C29 C28 . . 122.8(3) ?
C29 C30 C31 . . 120.0(4) ?
C29 C30 H30 . . 120.0 ?
C31 C30 H30 . . 120.0 ?
C32 C31 C30 . . 121.1(4) ?
C32 C31 H31 . . 119.5 ?
C30 C31 H31 . . 119.5 ?
C31 C32 C33 . . 119.3(4) ?
C31 C32 H32 . . 120.4 ?
C33 C32 H32 . . 120.4 ?
C32 C33 C34 . . 120.2(4) ?
C32 C33 H33 . . 119.9 ?
C34 C33 H33 . . 119.9 ?
C33 C34 C29 . . 121.2(4) ?
C33 C34 H34 . . 119.4 ?
C29 C34 H34 . . 119.4 ?
C36 C35 C40 . . 118.2(4) ?
C36 C35 C24 . . 122.4(3) ?
C40 C35 C24 . . 119.3(3) ?
C37 C36 C35 . . 121.4(5) ?
C37 C36 H36 . . 119.3 ?
C35 C36 H36 . . 119.3 ?
C38 C37 C36 . . 119.9(5) ?
C38 C37 H37 . . 120.0 ?
C36 C37 H37 . . 120.0 ?
C37 C38 C39 . . 119.7(5) ?
C37 C38 H38 . . 120.2 ?
C39 C38 H38 . . 120.2 ?
C38 C39 C40 . . 120.4(5) ?
C38 C39 H39 . . 119.8 ?
C40 C39 H39 . . 119.8 ?
C39 C40 C35 . . 120.5(5) ?
C39 C40 H40 . . 119.8 ?
C35 C40 H40 . . 119.8 ?
O7 C41 O8 . . 122.6(4) ?
O7 C41 C25 . . 124.7(5) ?
O8 C41 C25 . . 112.7(3) ?
O8 C42 C43 . . 110.7(6) ?
O8 C42 C43' . . 103.2(6) ?
C43 C42 C43' . . 95.8(9) ?
O8 C42 H42A . . 109.5 ?
C43 C42 H42A . . 109.5 ?
O8 C42 H42B . . 109.5 ?
C43 C42 H42B . . 109.5 ?
C43' C42 H42B . . 127.0 ?
H42A C42 H42B . . 108.1 ?
O8 C42 H42C . . 110.7 ?
C43 C42 H42C . . 122.1 ?
C43' C42 H42C . . 111.8 ?
H42A C42 H42C . . 92.5 ?
O8 C42 H42D . . 111.3 ?
C43' C42 H42D . . 110.6 ?
H42A C42 H42D . . 122.1 ?
H42B C42 H42D . . 95.0 ?
H42C C42 H42D . . 109.1 ?
C42 C43 H43A . . 109.5 ?
H42D C43 H43A . . 85.4 ?
C42 C43 H43B . . 109.5 ?
H42D C43 H43B . . 128.5 ?
H43A C43 H43B . . 109.5 ?
C42 C43 H43C . . 109.5 ?
H42D C43 H43C . . 111.0 ?
H43A C43 H43C . . 109.5 ?
H43B C43 H43C . . 109.5 ?
C42 C43' H43D . . 109.5 ?
C42 C43' H43E . . 109.5 ?
H43D C43' H43E . . 109.5 ?
C42 C43' H43F . . 109.5 ?
H43D C43' H43F . . 109.5 ?
H43E C43' H43F . . 109.5 ?
O6 C44 N2 . . 122.6(3) ?
O6 C44 C45 . . 118.2(3) ?
N2 C44 C45 . . 119.1(3) ?
C46 C45 C44 . . 111.3(3) ?
C46 C45 Br2 . . 109.9(2) ?
C44 C45 Br2 . . 104.9(2) ?
C46 C45 H45 . . 110.2 ?
C44 C45 H45 . . 110.2 ?
Br2 C45 H45 . . 110.2 ?
C45 C46 H46A . . 109.5 ?
C45 C46 H46B . . 109.5 ?
H46A C46 H46B . . 109.5 ?
C45 C46 H46C . . 109.5 ?
H46A C46 H46C . . 109.5 ?
H46B C46 H46C . . 109.5 ?

loop_
_geom_bond_atom_site_label_1
_geom_bond_atom_site_label_2
_geom_bond_site_symmetry_2
_geom_bond_distance
_geom_bond_publ_flag
Br1 C22 . 1.948(4) ?
O1 C3 . 1.340(4) ?
O1 H1O . 0.82 ?
O2 C21 . 1.216(4) ?
O3 C18 . 1.227(5) ?
O4 C18 . 1.322(5) ?
O4 C19 . 1.456(5) ?
N1 C21 . 1.352(4) ?
N1 C5 . 1.472(4) ?
N1 C1 . 1.480(4) ?
C1 C2 . 1.511(5) ?
C1 C12 . 1.524(5) ?
C1 H1 . 0.98 ?
C2 C3 . 1.356(5) ?
C2 C18 . 1.440(5) ?
C3 C4 . 1.474(6) ?
C4 C5 . 1.511(5) ?
C4 H4A . 0.97 ?
C4 H4B . 0.97 ?
C5 C6 . 1.521(4) ?
C5 H5 . 0.98 ?
C6 C11 . 1.377(5) ?
C6 C7 . 1.378(5) ?
C7 C8 . 1.387(5) ?
C7 H7 . 0.93 ?
C8 C9 . 1.359(6) ?
C8 H8 . 0.93 ?
C9 C10 . 1.355(6) ?
C9 H9 . 0.93 ?
C10 C11 . 1.377(5) ?
C10 H10 . 0.93 ?
C11 H11 . 0.93 ?
C12 C13 . 1.370(5) ?
C12 C17 . 1.385(5) ?
C13 C14 . 1.382(6) ?
C13 H13 . 0.93 ?
C14 C15 . 1.358(7) ?
C14 H14 . 0.93 ?
C15 C16 . 1.367(7) ?
C15 H15 . 0.93 ?
C16 C17 . 1.381(6) ?
C16 H16 . 0.93 ?
C17 H17 . 0.93 ?
C19 C20 . 1.475(8) ?
C19 C20' . 1.488(10) ?
C19 H19A . 0.97 ?
C19 H19B . 0.97 ?
C19 H19C . 0.96 ?
C19 H19D . 0.96 ?
C20 H20A . 0.96 ?
C20 H20B . 0.96 ?
C20 H20C . 0.96 ?
C20' H20D . 0.96 ?
C20' H20E . 0.96 ?
C20' H20F . 0.96 ?
C21 C22 . 1.512(5) ?
C22 C23 . 1.500(5) ?
C22 H22 . 0.98 ?
C23 H23A . 0.96 ?
C23 H23B . 0.96 ?
C23 H23C . 0.96 ?
Br2 C45 . 1.945(4) ?
O5 C26 . 1.343(4) ?
O5 H5O . 0.82 ?
O6 C44 . 1.218(4) ?
O7 C41 . 1.223(5) ?
O8 C41 . 1.329(6) ?
O8 C42 . 1.460(5) ?
N2 C44 . 1.350(4) ?
N2 C28 . 1.478(4) ?
N2 C24 . 1.480(4) ?
C24 C25 . 1.508(5) ?
C24 C35 . 1.509(5) ?
C24 H24 . 0.98 ?
C25 C26 . 1.348(6) ?
C25 C41 . 1.445(5) ?
C26 C27 . 1.472(6) ?
C27 C28 . 1.519(5) ?
C27 H27A . 0.97 ?
C27 H27B . 0.97 ?
C28 C29 . 1.513(5) ?
C28 H28 . 0.98 ?
C29 C34 . 1.377(5) ?
C29 C30 . 1.379(5) ?
C30 C31 . 1.381(6) ?
C30 H30 . 0.93 ?
C31 C32 . 1.357(6) ?
C31 H31 . 0.93 ?
C32 C33 . 1.369(6) ?
C32 H32 . 0.93 ?
C33 C34 . 1.369(5) ?
C33 H33 . 0.93 ?
C34 H34 . 0.93 ?
C35 C36 . 1.371(5) ?
C35 C40 . 1.384(5) ?
C36 C37 . 1.368(6) ?
C36 H36 . 0.93 ?
C37 C38 . 1.367(8) ?
C37 H37 . 0.93 ?
C38 C39 . 1.368(8) ?
C38 H38 . 0.93 ?
C39 C40 . 1.369(6) ?
C39 H39 . 0.93 ?
C40 H40 . 0.93 ?
C42 C43 . 1.470(8) ?
C42 C43' . 1.521(9) ?
C42 H42A . 0.97 ?
C42 H42B . 0.97 ?
C42 H42C . 0.96 ?
C42 H42D . 0.96 ?
C43 H43A . 0.96 ?
C43 H43B . 0.96 ?
C43 H43C . 0.96 ?
C43' H43D . 0.96 ?
C43' H43E . 0.96 ?
C43' H43F . 0.96 ?
C44 C45 . 1.523(5) ?
C45 C46 . 1.505(5) ?
C45 H45 . 0.98 ?
C46 H46A . 0.96 ?
C46 H46B . 0.96 ?
C46 H46C . 0.96 ?

loop_
_geom_hbond_atom_site_label_D
_geom_hbond_atom_site_label_H
_geom_hbond_atom_site_label_A
_geom_hbond_site_symmetry_A
_geom_hbond_distance_DH
_geom_hbond_distance_HA
_geom_hbond_distance_DA
_geom_hbond_angle_DHA
O1 H1O O3 . 0.82 1.83 2.547(6) 146
O5 H5O O7 . 0.82 1.90 2.582(6) 140
C7 H7 O6 2_666 0.93 2.58 3.349(4) 141
C30 H30 O2 2_665 0.93 2.56 3.349(5) 143

loop_
_geom_torsion_atom_site_label_1
_geom_torsion_atom_site_label_2
_geom_torsion_atom_site_label_3
_geom_torsion_atom_site_label_4
_geom_torsion_site_symmetry_1
_geom_torsion_site_symmetry_2
_geom_torsion_site_symmetry_3
_geom_torsion_site_symmetry_4
_geom_torsion
_geom_torsion_publ_flag
C21 N1 C1 C2 . . . . 131.6(3) ?
C5 N1 C1 C2 . . . . -40.7(3) ?
C21 N1 C1 C12 . . . . -98.3(3) ?
C5 N1 C1 C12 . . . . 89.4(3) ?
N1 C1 C2 C3 . . . . 8.5(4) ?
C12 C1 C2 C3 . . . . -119.3(3) ?
N1 C1 C2 C18 . . . . -163.3(3) ?
C12 C1 C2 C18 . . . . 68.9(4) ?
C18 C2 C3 O1 . . . . -3.7(5) ?
C1 C2 C3 O1 . . . . -175.6(3) ?
C18 C2 C3 C4 . . . . 172.7(3) ?
C1 C2 C3 C4 . . . . 0.8(5) ?
O1 C3 C4 C5 . . . . -163.7(3) ?
C2 C3 C4 C5 . . . . 19.5(5) ?
C21 N1 C5 C4 . . . . -110.1(3) ?
C1 N1 C5 C4 . . . . 61.6(3) ?
C21 N1 C5 C6 . . . . 122.8(3) ?
C1 N1 C5 C6 . . . . -65.5(3) ?
C3 C4 C5 N1 . . . . -47.5(4) ?
C3 C4 C5 C6 . . . . 77.2(4) ?
N1 C5 C6 C11 . . . . -56.3(4) ?
C4 C5 C6 C11 . . . . -179.9(3) ?
N1 C5 C6 C7 . . . . 124.4(3) ?
C4 C5 C6 C7 . . . . 0.8(5) ?
C11 C6 C7 C8 . . . . 1.5(5) ?
C5 C6 C7 C8 . . . . -179.2(3) ?
C6 C7 C8 C9 . . . . 0.2(6) ?
C7 C8 C9 C10 . . . . -1.5(6) ?
C8 C9 C10 C11 . . . . 1.0(6) ?
C7 C6 C11 C10 . . . . -2.0(5) ?
C5 C6 C11 C10 . . . . 178.7(3) ?
C9 C10 C11 C6 . . . . 0.7(6) ?
N1 C1 C12 C13 . . . . -112.9(3) ?
C2 C1 C12 C13 . . . . 14.4(4) ?
N1 C1 C12 C17 . . . . 67.2(4) ?
C2 C1 C12 C17 . . . . -165.5(3) ?
C17 C12 C13 C14 . . . . 0.5(5) ?
C1 C12 C13 C14 . . . . -179.4(3) ?
C12 C13 C14 C15 . . . . -0.9(6) ?
C13 C14 C15 C16 . . . . 0.3(7) ?
C14 C15 C16 C17 . . . . 0.7(7) ?
C15 C16 C17 C12 . . . . -1.1(7) ?
C13 C12 C17 C16 . . . . 0.5(5) ?
C1 C12 C17 C16 . . . . -179.6(3) ?
C19 O4 C18 O3 . . . . 0.8(6) ?
C19 O4 C18 C2 . . . . 179.2(4) ?
C3 C2 C18 O3 . . . . 7.2(6) ?
C1 C2 C18 O3 . . . . 179.3(3) ?
C3 C2 C18 O4 . . . . -171.1(3) ?
C1 C2 C18 O4 . . . . 1.0(5) ?
C18 O4 C19 C20 . . . . 166.3(6) ?
C18 O4 C19 C20' . . . . -120.4(13) ?
C5 N1 C21 O2 . . . . 174.0(3) ?
C1 N1 C21 O2 . . . . 2.4(5) ?
C5 N1 C21 C22 . . . . -6.9(5) ?
C1 N1 C21 C22 . . . . -178.5(3) ?
O2 C21 C22 C23 . . . . 34.5(5) ?
N1 C21 C22 C23 . . . . -144.6(3) ?
O2 C21 C22 Br1 . . . . -84.9(3) ?
N1 C21 C22 Br1 . . . . 96.0(3) ?
C44 N2 C24 C25 . . . . 135.0(3) ?
C28 N2 C24 C25 . . . . -38.4(4) ?
C44 N2 C24 C35 . . . . -95.2(3) ?
C28 N2 C24 C35 . . . . 91.4(3) ?
N2 C24 C25 C26 . . . . 5.3(4) ?
C35 C24 C25 C26 . . . . -122.9(4) ?
N2 C24 C25 C41 . . . . -168.4(3) ?
C35 C24 C25 C41 . . . . 63.4(4) ?
C41 C25 C26 O5 . . . . -1.6(6) ?
C24 C25 C26 O5 . . . . -175.4(3) ?
C41 C25 C26 C27 . . . . 175.4(3) ?
C24 C25 C26 C27 . . . . 1.7(5) ?
O5 C26 C27 C28 . . . . -161.1(3) ?
C25 C26 C27 C28 . . . . 21.6(5) ?
C44 N2 C28 C29 . . . . 121.8(3) ?
C24 N2 C28 C29 . . . . -65.5(4) ?
C44 N2 C28 C27 . . . . -111.3(4) ?
C24 N2 C28 C27 . . . . 61.4(4) ?
C26 C27 C28 N2 . . . . -49.5(4) ?
C26 C27 C28 C29 . . . . 74.9(4) ?
N2 C28 C29 C34 . . . . -55.0(4) ?
C27 C28 C29 C34 . . . . -177.6(3) ?
N2 C28 C29 C30 . . . . 124.5(3) ?
C27 C28 C29 C30 . . . . 1.9(5) ?
C34 C29 C30 C31 . . . . 2.5(5) ?
C28 C29 C30 C31 . . . . -177.0(3) ?
C29 C30 C31 C32 . . . . -0.6(6) ?
C30 C31 C32 C33 . . . . -1.5(7) ?
C31 C32 C33 C34 . . . . 1.7(6) ?
C32 C33 C34 C29 . . . . 0.2(6) ?
C30 C29 C34 C33 . . . . -2.3(5) ?
C28 C29 C34 C33 . . . . 177.2(3) ?
N2 C24 C35 C36 . . . . -106.6(4) ?
C25 C24 C35 C36 . . . . 20.8(5) ?
N2 C24 C35 C40 . . . . 74.1(4) ?
C25 C24 C35 C40 . . . . -158.5(3) ?
C40 C35 C36 C37 . . . . 0.5(6) ?
C24 C35 C36 C37 . . . . -178.8(4) ?
C35 C36 C37 C38 . . . . -0.2(7) ?
C36 C37 C38 C39 . . . . -0.1(8) ?
C37 C38 C39 C40 . . . . 0.1(9) ?
C38 C39 C40 C35 . . . . 0.2(8) ?
C36 C35 C40 C39 . . . . -0.5(6) ?
C24 C35 C40 C39 . . . . 178.8(4) ?
C42 O8 C41 O7 . . . . 6.0(6) ?
C42 O8 C41 C25 . . . . -175.5(4) ?
C26 C25 C41 O7 . . . . 7.6(6) ?
C24 C25 C41 O7 . . . . -178.5(4) ?
C26 C25 C41 O8 . . . . -170.9(3) ?
C24 C25 C41 O8 . . . . 3.1(5) ?
C41 O8 C42 C43 . . . . -94.8(8) ?
C41 O8 C42 C43' . . . . 163.7(7) ?
C28 N2 C44 O6 . . . . 173.9(3) ?
C24 N2 C44 O6 . . . . 1.1(5) ?
C28 N2 C44 C45 . . . . -7.0(5) ?
C24 N2 C44 C45 . . . . -179.7(3) ?
O6 C44 C45 C46 . . . . 35.6(5) ?
N2 C44 C45 C46 . . . . -143.6(3) ?
O6 C44 C45 Br2 . . . . -83.2(4) ?
N2 C44 C45 Br2 . . . . 97.7(3) ?
